data_2107148
loop_
_publ_author_name
'Samson, S.'
'Hansen, D.A.'

_publ_section_title
;
 Complex cubic A6 B compounds. I. The crystal structure of Na6 Tl
;
_journal_name_full 'Acta Crystallographica B (24,1968-38,1982)'
_journal_page_first 930
_journal_page_last 935
_journal_volume 28
_journal_year 1972
_chemical_formula_sum 'Na43.82 Tl7'
_space_group_IT_number 216
_symmetry_space_group_name_Hall 'F -4 2 3'
_symmetry_space_group_name_H-M 'F -4 3 m'
_cell_angle_alpha 90
_cell_angle_beta 90
_cell_angle_gamma 90
_cell_formula_units_Z 8
_cell_length_a 24.154
_cell_length_b 24.154
_cell_length_c 24.154
_cell_volume 14091.823
_citation_journal_id_ASTM ACBCAR
_cod_data_source_file Samson_ACBCAR_1972_1921.cif
_cod_data_source_block Na43.82Tl7
_cod_original_cell_volume 14091.82
_cod_database_code 2107148

loop_
_symmetry_equiv_pos_as_xyz
x,y,z
y,-x,-z
-x,-y,z
-y,x,-z
x,-y,-z
-y,-x,z
-x,y,-z
y,x,z
z,x,y
x,-z,-y
-z,-x,y
-x,z,-y
z,-x,-y
-x,-z,y
-z,x,-y
x,z,y
y,z,x
y,-z,-x
-z,-y,x
-y,z,-x
z,y,x
-y,-z,x
-z,y,-x
z,-y,-x
x,y+1/2,z+1/2
y,-x+1/2,-z+1/2
-x,-y+1/2,z+1/2
-y,x+1/2,-z+1/2
x,-y+1/2,-z+1/2
-y,-x+1/2,z+1/2
-x,y+1/2,-z+1/2
y,x+1/2,z+1/2
z,x+1/2,y+1/2
x,-z+1/2,-y+1/2
-z,-x+1/2,y+1/2
-x,z+1/2,-y+1/2
z,-x+1/2,-y+1/2
-x,-z+1/2,y+1/2
-z,x+1/2,-y+1/2
x,z+1/2,y+1/2
y,z+1/2,x+1/2
y,-z+1/2,-x+1/2
-z,-y+1/2,x+1/2
-y,z+1/2,-x+1/2
z,y+1/2,x+1/2
-y,-z+1/2,x+1/2
-z,y+1/2,-x+1/2
z,-y+1/2,-x+1/2
x+1/2,y,z+1/2
y+1/2,-x,-z+1/2
-x+1/2,-y,z+1/2
-y+1/2,x,-z+1/2
x+1/2,-y,-z+1/2
-y+1/2,-x,z+1/2
-x+1/2,y,-z+1/2
y+1/2,x,z+1/2
z+1/2,x,y+1/2
x+1/2,-z,-y+1/2
-z+1/2,-x,y+1/2
-x+1/2,z,-y+1/2
z+1/2,-x,-y+1/2
-x+1/2,-z,y+1/2
-z+1/2,x,-y+1/2
x+1/2,z,y+1/2
y+1/2,z,x+1/2
y+1/2,-z,-x+1/2
-z+1/2,-y,x+1/2
-y+1/2,z,-x+1/2
z+1/2,y,x+1/2
-y+1/2,-z,x+1/2
-z+1/2,y,-x+1/2
z+1/2,-y,-x+1/2
x+1/2,y+1/2,z
y+1/2,-x+1/2,-z
-x+1/2,-y+1/2,z
-y+1/2,x+1/2,-z
x+1/2,-y+1/2,-z
-y+1/2,-x+1/2,z
-x+1/2,y+1/2,-z
y+1/2,x+1/2,z
z+1/2,x+1/2,y
x+1/2,-z+1/2,-y
-z+1/2,-x+1/2,y
-x+1/2,z+1/2,-y
z+1/2,-x+1/2,-y
-x+1/2,-z+1/2,y
-z+1/2,x+1/2,-y
x+1/2,z+1/2,y
y+1/2,z+1/2,x
y+1/2,-z+1/2,-x
-z+1/2,-y+1/2,x
-y+1/2,z+1/2,-x
z+1/2,y+1/2,x
-y+1/2,-z+1/2,x
-z+1/2,y+1/2,-x
z+1/2,-y+1/2,-x

loop_
_atom_site_label
_atom_site_type_symbol
_atom_site_fract_x
_atom_site_fract_y
_atom_site_fract_z
_atom_site_occupancy
_atom_site_U_iso_or_equiv
Na2 Na 0.08984 0.08984 0.26791 1 0.0
Na1 Na 0.14228 0.14228 0.03346 1 0.0
Na10 Na 0.55549 0.55549 0.55549 1 0.0
Na4 Na 0.05604 0.05604 0.76942 1 0.0
Na3 Na 0.15395 0.15395 0.52856 1 0.0
Na11 Na 0.67234 0.67234 0.67234 1 0.0
Tl3 Tl 0.90136 0.90136 0.90136 1 0.0
Na8 Na 0.30267 0.30267 0.30267 1 0.0
Na7 Na 0.06815 0.25 0.25 0.94 0.0
Na6 Na 0.10858 0 0 1 0.0
Tl2 Tl 0.16755 0.16755 0.16755 1 0.0
Na9 Na 0.41542 0.41542 0.41542 1 0.0
Na5 Na 0.19809 0.19809 0.90985 1 0.0
Tl1 Tl 0.33516 0 0 1 0.0
